data_4087695
loop_
_publ_author_name
'Singh, Jatinder'
'Deb, Mayukh'
'Elias, Anil J.'

_publ_section_title
;
 Palladacycles Based on 8-Aminoquinoline Carboxamides of Cobalt and Iron
 Sandwich Compounds and a New Method to \a-Alkylate Cp Rings of Metal
 Sandwich Carboxamides
;
_journal_issue 20
_journal_name_full Organometallics
_journal_page_first 4946
_journal_paper_doi 10.1021/acs.organomet.5b00504
_journal_volume 34
_journal_year 2015
_chemical_formula_moiety 'C45 H35 Co N2 O'
_chemical_formula_sum 'C45 H35 Co N2 O'
_chemical_formula_weight 678.68
_space_group_IT_number 61
_space_group_name_Hall '-P 2ac 2ab'
_space_group_name_H-M_alt 'P b c a'
_symmetry_cell_setting orthorhombic
_symmetry_space_group_name_Hall '-P 2ac 2ab'
_symmetry_space_group_name_H-M 'P b c a'
_atom_sites_solution_hydrogens geom
_atom_sites_solution_primary direct
_atom_sites_solution_secondary difmap
_audit_creation_method SHELXL-97
_cell_angle_alpha 90.00
_cell_angle_beta 90.00
_cell_angle_gamma 90.00
_cell_formula_units_Z 8
_cell_length_a 15.5428(16)
_cell_length_b 18.4081(19)
_cell_length_c 23.353(2)
_cell_measurement_reflns_used 7300
_cell_measurement_temperature 298(2)
_cell_measurement_theta_max 21.04
_cell_measurement_theta_min 2.18
_cell_volume 6681.6(11)
_computing_cell_refinement 'Bruker SMART'
_computing_data_collection 'Bruker SMART'
_computing_data_reduction 'Bruker SAINT'
_computing_molecular_graphics 'Bruker SHELXTL'
_computing_publication_material 'Bruker SHELXTL'
_computing_structure_refinement 'SHELXL-97 (Sheldrick, 1997)'
_computing_structure_solution 'SHELXS-97 (Sheldrick, 1990)'
_diffrn_ambient_temperature 298(2)
_diffrn_measured_fraction_theta_full 1.000
_diffrn_measured_fraction_theta_max 1.000
_diffrn_measurement_device_type 'CCD area detector'
_diffrn_measurement_method 'phi and omega scans'
_diffrn_radiation_monochromator graphite
_diffrn_radiation_source 'fine-focus sealed tube'
_diffrn_radiation_type MoK\a
_diffrn_radiation_wavelength 0.71073
_diffrn_reflns_av_R_equivalents 0.0842
_diffrn_reflns_av_sigmaI/netI 0.0400
_diffrn_reflns_limit_h_max 18
_diffrn_reflns_limit_h_min -18
_diffrn_reflns_limit_k_max 21
_diffrn_reflns_limit_k_min -21
_diffrn_reflns_limit_l_max 27
_diffrn_reflns_limit_l_min -27
_diffrn_reflns_number 61381
_diffrn_reflns_theta_full 25.00
_diffrn_reflns_theta_max 25.00
_diffrn_reflns_theta_min 1.74
_exptl_absorpt_coefficient_mu 0.553
_exptl_absorpt_correction_T_max 0.839
_exptl_absorpt_correction_T_min 0.751
_exptl_absorpt_correction_type multi-scan
_exptl_absorpt_process_details '(SADABS; Bruker, 2000)'
_exptl_crystal_colour red
_exptl_crystal_density_diffrn 1.349
_exptl_crystal_density_method 'not measured'
_exptl_crystal_description block
_exptl_crystal_F_000 2832.0
_exptl_crystal_size_max 0.272
_exptl_crystal_size_mid 0.158
_exptl_crystal_size_min 0.116
_refine_diff_density_max 0.841
_refine_diff_density_min -0.696
_refine_diff_density_rms 0.075
_refine_ls_extinction_method none
_refine_ls_goodness_of_fit_ref 1.348
_refine_ls_hydrogen_treatment mixed
_refine_ls_matrix_type full
_refine_ls_number_parameters 444
_refine_ls_number_reflns 5873
_refine_ls_number_restraints 0
_refine_ls_restrained_S_all 1.348
_refine_ls_R_factor_all 0.0963
_refine_ls_R_factor_gt 0.0866
_refine_ls_shift/su_max 0.000
_refine_ls_shift/su_mean 0.000
_refine_ls_structure_factor_coef Fsqd
_refine_ls_weighting_details 'calc w=1/[\s^2^(Fo^2^)+(0.0479P)^2^+12.0972P] where P=(Fo^2^+2Fc^2^)/3'
_refine_ls_weighting_scheme calc
_refine_ls_wR_factor_gt 0.1645
_refine_ls_wR_factor_ref 0.1687
_reflns_number_gt 5395
_reflns_number_total 5873
_reflns_threshold_expression >2sigma(I)
_cod_data_source_file om5b00504_si_002.cif
_cod_data_source_block 5
_cod_depositor_comments
;
The following automatic conversions were performed:

data item '_symmetry_cell_setting' value 'Orthorhombic' was changed
to 'orthorhombic' in accordance with the
/home/saulius/struct/COD-crude-data/automatic-downloads/DataCite-retrospective/ACS/depositions/lib/dictionaries/cif_core.dic
dictionary named 'cif_core.dic' version 2.4.2 last updated on
2011-04-26.

Automatic conversion script
Id: cif_fix_values 6909 2019-04-08 15:41:33Z antanas 
;
_cod_original_sg_symbol_Hall -P2ac2ab
_cod_original_sg_symbol_H-M Pbca
_cod_database_code 4087695

loop_
_symmetry_equiv_pos_as_xyz
'x, y, z'
'-x+1/2, -y, z+1/2'
'-x, y+1/2, -z+1/2'
'x+1/2, -y+1/2, -z'
'-x, -y, -z'
'x-1/2, y, -z-1/2'
'x, -y-1/2, z-1/2'
'-x-1/2, y-1/2, z'

loop_
_atom_site_label
_atom_site_type_symbol
_atom_site_fract_x
_atom_site_fract_y
_atom_site_fract_z
_atom_site_U_iso_or_equiv
_atom_site_adp_type
_atom_site_occupancy
_atom_site_symmetry_multiplicity
_atom_site_calc_flag
_atom_site_refinement_flags
Co1 Co 0.70725(4) 0.17568(3) 0.60296(2) 0.02636(18) Uani 1 1 d .
O1 O 0.6784(2) 0.34806(18) 0.53097(15) 0.0472(9) Uani 1 1 d .
N1 N 0.7406(3) 0.2914(2) 0.45537(16) 0.0399(10) Uani 1 1 d .
H1 H 0.7433 0.2500 0.4385 0.048 Uiso 1 1 calc R
N2 N 0.8179(3) 0.2575(2) 0.35851(17) 0.0442(10) Uani 1 1 d .
C1 C 0.6953(3) 0.2924(3) 0.50553(19) 0.0343(10) Uani 1 1 d .
C2 C 0.6681(3) 0.2188(2) 0.52555(18) 0.0290(9) Uani 1 1 d .
C3 C 0.5940(3) 0.2070(3) 0.56104(19) 0.0339(10) Uani 1 1 d .
C4 C 0.5920(3) 0.1323(3) 0.5744(2) 0.0389(11) Uani 1 1 d .
H4 H 0.5488 0.1083 0.5984 0.047 Uiso 1 1 calc R
C5 C 0.6625(3) 0.0979(2) 0.54755(19) 0.0374(11) Uani 1 1 d .
H5 H 0.6757 0.0459 0.5497 0.045 Uiso 1 1 calc R
C6 C 0.7106(3) 0.1501(2) 0.51637(18) 0.0336(10) Uani 1 1 d .
C7 C 0.5246(3) 0.2602(3) 0.5758(2) 0.0532(14) Uani 1 1 d .
H7A H 0.4762 0.2529 0.5509 0.080 Uiso 1 1 calc R
H7B H 0.5459 0.3088 0.5711 0.080 Uiso 1 1 calc R
H7C H 0.5070 0.2531 0.6148 0.080 Uiso 1 1 calc R
C8 C 0.7885(4) 0.1316(3) 0.4815(2) 0.0546(14) Uani 1 1 d .
H8A H 0.8122 0.0864 0.4947 0.082 Uiso 1 1 calc R
H8B H 0.8306 0.1693 0.4856 0.082 Uiso 1 1 calc R
H8C H 0.7725 0.1271 0.4420 0.082 Uiso 1 1 calc R
C9 C 0.8004(3) 0.2331(2) 0.64103(17) 0.0265(9) Uani 1 1 d .
C10 C 0.8174(3) 0.1549(2) 0.64258(17) 0.0251(9) Uani 1 1 d .
C11 C 0.7436(3) 0.1446(2) 0.68069(17) 0.0253(9) Uani 1 1 d .
C12 C 0.7258(2) 0.2228(2) 0.67892(17) 0.0257(9) Uani 1 1 d .
C13 C 0.8458(3) 0.2972(2) 0.61879(17) 0.0252(9) Uani 1 1 d .
C14 C 0.8969(3) 0.2938(2) 0.5700(2) 0.0376(11) Uani 1 1 d .
H14 H 0.9008 0.2504 0.5499 0.045 Uiso 1 1 calc R
C15 C 0.9422(3) 0.3538(3) 0.5509(2) 0.0432(12) Uani 1 1 d .
H15 H 0.9767 0.3504 0.5184 0.052 Uiso 1 1 calc R
C16 C 0.9360(3) 0.4185(3) 0.5799(2) 0.0441(12) Uani 1 1 d .
H16 H 0.9662 0.4589 0.5670 0.053 Uiso 1 1 calc R
C17 C 0.8855(3) 0.4235(2) 0.6278(2) 0.0426(12) Uani 1 1 d .
H17 H 0.8811 0.4675 0.6471 0.051 Uiso 1 1 calc R
C18 C 0.8412(3) 0.3635(2) 0.64759(19) 0.0331(10) Uani 1 1 d .
H18 H 0.8078 0.3674 0.6805 0.040 Uiso 1 1 calc R
C19 C 0.6677(3) 0.2722(2) 0.70984(19) 0.0292(10) Uani 1 1 d .
C20 C 0.6342(3) 0.3339(2) 0.6835(2) 0.0374(11) Uani 1 1 d .
H20 H 0.6495 0.3443 0.6458 0.045 Uiso 1 1 calc R
C21 C 0.5789(3) 0.3800(3) 0.7121(3) 0.0468(13) Uani 1 1 d .
H21 H 0.5562 0.4204 0.6935 0.056 Uiso 1 1 calc R
C22 C 0.5575(3) 0.3662(3) 0.7679(3) 0.0529(15) Uani 1 1 d .
H22 H 0.5196 0.3969 0.7870 0.063 Uiso 1 1 calc R
C23 C 0.5917(3) 0.3072(3) 0.7960(2) 0.0495(14) Uani 1 1 d .
H23 H 0.5786 0.2992 0.8343 0.059 Uiso 1 1 calc R
C24 C 0.6462(3) 0.2592(3) 0.7670(2) 0.0381(11) Uani 1 1 d .
H24 H 0.6681 0.2186 0.7857 0.046 Uiso 1 1 calc R
C25 C 0.7097(3) 0.0841(2) 0.71523(17) 0.0282(9) Uani 1 1 d .
C26 C 0.6248(3) 0.0859(2) 0.73488(19) 0.0345(11) Uani 1 1 d .
H26 H 0.5886 0.1234 0.7234 0.041 Uiso 1 1 calc R
C27 C 0.5941(3) 0.0331(3) 0.7710(2) 0.0420(12) Uani 1 1 d .
H27 H 0.5376 0.0355 0.7840 0.050 Uiso 1 1 calc R
C28 C 0.6460(3) -0.0235(3) 0.7881(2) 0.0446(12) Uani 1 1 d .
H28 H 0.6250 -0.0587 0.8130 0.054 Uiso 1 1 calc R
C29 C 0.7294(3) -0.0275(3) 0.7682(2) 0.0392(11) Uani 1 1 d .
H29 H 0.7647 -0.0659 0.7791 0.047 Uiso 1 1 calc R
C30 C 0.7607(3) 0.0259(2) 0.73163(19) 0.0343(10) Uani 1 1 d .
H30 H 0.8167 0.0226 0.7180 0.041 Uiso 1 1 calc R
C31 C 0.8875(3) 0.1085(2) 0.62084(18) 0.0305(10) Uani 1 1 d .
C32 C 0.8731(3) 0.0369(3) 0.6031(2) 0.0439(12) Uani 1 1 d .
H32 H 0.8184 0.0169 0.6063 0.053 Uiso 1 1 calc R
C33 C 0.9395(4) -0.0043(3) 0.5808(2) 0.0538(15) Uani 1 1 d .
H33 H 0.9292 -0.0517 0.5689 0.065 Uiso 1 1 calc R
C34 C 1.0208(4) 0.0247(4) 0.5760(2) 0.0600(16) Uani 1 1 d .
H34 H 1.0652 -0.0030 0.5607 0.072 Uiso 1 1 calc R
C35 C 1.0360(3) 0.0937(4) 0.5938(3) 0.0604(16) Uani 1 1 d .
H35 H 1.0910 0.1131 0.5903 0.072 Uiso 1 1 calc R
C36 C 0.9707(3) 0.1355(3) 0.6170(2) 0.0429(12) Uani 1 1 d .
H36 H 0.9826 0.1821 0.6300 0.052 Uiso 1 1 calc R
C37 C 0.7831(3) 0.3484(3) 0.42763(19) 0.0359(11) Uani 1 1 d .
C38 C 0.7892(3) 0.4185(3) 0.4471(2) 0.0478(13) Uani 1 1 d .
H38 H 0.7623 0.4321 0.4811 0.057 Uiso 1 1 calc R
C39 C 0.8363(4) 0.4695(3) 0.4154(3) 0.0571(15) Uani 1 1 d .
H39 H 0.8412 0.5167 0.4292 0.069 Uiso 1 1 calc R
C40 C 0.8753(3) 0.4520(3) 0.3650(2) 0.0539(15) Uani 1 1 d .
H40 H 0.9056 0.4871 0.3447 0.065 Uiso 1 1 calc R
C41 C 0.9082(3) 0.3573(4) 0.2919(2) 0.0557(16) Uani 1 1 d .
H41 H 0.9382 0.3902 0.2693 0.067 Uiso 1 1 calc R
C42 C 0.9016(4) 0.2870(4) 0.2753(2) 0.0604(16) Uani 1 1 d .
H42 H 0.9270 0.2711 0.2414 0.073 Uiso 1 1 calc R
C43 C 0.8558(4) 0.2392(3) 0.3103(2) 0.0549(14) Uani 1 1 d .
H43 H 0.8517 0.1911 0.2986 0.066 Uiso 1 1 calc R
C44 C 0.8245(3) 0.3285(3) 0.37572(19) 0.0343(11) Uani 1 1 d .
C45 C 0.8697(3) 0.3808(3) 0.3435(2) 0.0414(12) Uani 1 1 d .

loop_
_atom_site_aniso_label
_atom_site_aniso_U_11
_atom_site_aniso_U_22
_atom_site_aniso_U_33
_atom_site_aniso_U_23
_atom_site_aniso_U_13
_atom_site_aniso_U_12
Co1 0.0256(3) 0.0247(3) 0.0288(3) -0.0009(2) 0.0023(2) -0.0029(2)
O1 0.060(2) 0.0324(19) 0.049(2) -0.0005(16) 0.0149(18) 0.0036(17)
N1 0.052(3) 0.031(2) 0.036(2) 0.0008(18) 0.0073(19) -0.0062(19)
N2 0.044(2) 0.054(3) 0.035(2) 0.000(2) -0.0002(18) -0.004(2)
C1 0.032(3) 0.041(3) 0.030(2) 0.001(2) 0.0018(19) 0.003(2)
C2 0.028(2) 0.031(2) 0.029(2) 0.0003(19) 0.0015(18) -0.0020(19)
C3 0.027(2) 0.044(3) 0.031(2) -0.002(2) -0.0067(19) -0.002(2)
C4 0.034(3) 0.044(3) 0.039(3) 0.004(2) 0.001(2) -0.016(2)
C5 0.053(3) 0.024(2) 0.035(3) -0.002(2) -0.003(2) -0.010(2)
C6 0.040(3) 0.034(2) 0.026(2) -0.0018(19) 0.001(2) -0.003(2)
C7 0.037(3) 0.063(4) 0.060(3) 0.000(3) 0.000(3) 0.002(3)
C8 0.065(4) 0.048(3) 0.051(3) -0.003(3) 0.012(3) 0.007(3)
C9 0.025(2) 0.023(2) 0.031(2) -0.0029(18) -0.0001(18) 0.0008(17)
C10 0.021(2) 0.025(2) 0.029(2) 0.0003(18) 0.0005(17) 0.0000(16)
C11 0.019(2) 0.028(2) 0.029(2) -0.0005(18) 0.0018(17) -0.0016(17)
C12 0.022(2) 0.025(2) 0.030(2) -0.0040(18) -0.0009(17) 0.0006(17)
C13 0.024(2) 0.024(2) 0.027(2) 0.0008(17) 0.0009(17) -0.0039(17)
C14 0.039(3) 0.027(2) 0.047(3) -0.012(2) 0.011(2) -0.004(2)
C15 0.042(3) 0.044(3) 0.044(3) 0.002(2) 0.017(2) -0.009(2)
C16 0.042(3) 0.032(3) 0.058(3) 0.008(2) 0.005(2) -0.008(2)
C17 0.044(3) 0.023(2) 0.060(3) -0.005(2) -0.002(3) -0.004(2)
C18 0.035(2) 0.027(2) 0.038(3) -0.007(2) 0.007(2) -0.003(2)
C19 0.021(2) 0.030(2) 0.037(2) -0.0066(19) 0.0025(18) -0.0052(18)
C20 0.035(3) 0.031(3) 0.046(3) -0.006(2) 0.006(2) -0.002(2)
C21 0.035(3) 0.032(3) 0.074(4) -0.010(3) 0.006(3) 0.003(2)
C22 0.036(3) 0.041(3) 0.082(4) -0.025(3) 0.014(3) -0.004(2)
C23 0.053(3) 0.052(3) 0.044(3) -0.019(3) 0.022(3) -0.019(3)
C24 0.041(3) 0.034(3) 0.039(3) -0.003(2) 0.007(2) -0.009(2)
C25 0.027(2) 0.028(2) 0.030(2) -0.0040(18) -0.0021(19) -0.0057(19)
C26 0.033(2) 0.029(2) 0.041(3) 0.007(2) 0.005(2) 0.000(2)
C27 0.037(3) 0.037(3) 0.051(3) 0.002(2) 0.013(2) -0.005(2)
C28 0.052(3) 0.033(3) 0.049(3) 0.015(2) 0.009(2) -0.006(2)
C29 0.041(3) 0.030(2) 0.046(3) 0.006(2) -0.003(2) 0.008(2)
C30 0.030(2) 0.031(2) 0.042(3) 0.000(2) 0.000(2) 0.000(2)
C31 0.028(2) 0.032(2) 0.031(2) -0.0006(19) 0.0030(19) 0.0040(19)
C32 0.041(3) 0.036(3) 0.055(3) -0.004(2) 0.001(2) 0.003(2)
C33 0.070(4) 0.041(3) 0.051(3) -0.010(3) 0.003(3) 0.021(3)
C34 0.055(4) 0.070(4) 0.055(4) -0.004(3) 0.014(3) 0.032(3)
C35 0.032(3) 0.077(4) 0.072(4) 0.007(3) 0.014(3) 0.009(3)
C36 0.034(3) 0.039(3) 0.056(3) 0.001(2) 0.004(2) 0.002(2)
C37 0.034(3) 0.039(3) 0.035(3) 0.008(2) 0.000(2) -0.002(2)
C38 0.056(3) 0.041(3) 0.046(3) 0.003(2) 0.005(3) -0.006(3)
C39 0.063(4) 0.034(3) 0.075(4) 0.009(3) -0.004(3) -0.007(3)
C40 0.043(3) 0.057(4) 0.062(4) 0.029(3) -0.001(3) -0.013(3)
C41 0.031(3) 0.087(5) 0.049(3) 0.029(3) 0.004(2) 0.005(3)
C42 0.052(4) 0.092(5) 0.038(3) 0.008(3) 0.003(3) 0.015(3)
C43 0.056(3) 0.063(4) 0.045(3) -0.004(3) -0.001(3) 0.010(3)
C44 0.027(2) 0.043(3) 0.034(2) 0.011(2) -0.0080(19) 0.002(2)
C45 0.026(2) 0.052(3) 0.046(3) 0.019(2) -0.004(2) 0.002(2)

loop_
_atom_type_symbol
_atom_type_description
_atom_type_scat_dispersion_real
_atom_type_scat_dispersion_imag
_atom_type_scat_source
C C 0.0033 0.0016 'International Tables Vol C Tables 4.2.6.8 and 6.1.1.4'
H H 0.0000 0.0000 'International Tables Vol C Tables 4.2.6.8 and 6.1.1.4'
N N 0.0061 0.0033 'International Tables Vol C Tables 4.2.6.8 and 6.1.1.4'
O O 0.0106 0.0060 'International Tables Vol C Tables 4.2.6.8 and 6.1.1.4'
Co Co 0.3494 0.9721 'International Tables Vol C Tables 4.2.6.8 and 6.1.1.4'

loop_
_geom_angle_atom_site_label_1
_geom_angle_atom_site_label_2
_geom_angle_atom_site_label_3
_geom_angle
C10 Co1 C11 43.27(16)
C10 Co1 C12 62.91(16)
C11 Co1 C12 43.23(17)
C10 Co1 C9 43.13(16)
C11 Co1 C9 62.62(17)
C12 Co1 C9 43.20(16)
C10 Co1 C5 116.91(19)
C11 Co1 C5 118.18(18)
C12 Co1 C5 155.91(18)
C9 Co1 C5 153.45(18)
C10 Co1 C2 137.45(17)
C11 Co1 C2 174.05(17)
C12 Co1 C2 130.82(17)
C9 Co1 C2 113.52(17)
C5 Co1 C2 67.42(17)
C10 Co1 C4 145.33(18)
C11 Co1 C4 115.46(18)
C12 Co1 C4 125.34(18)
C9 Co1 C4 166.48(18)
C5 Co1 C4 40.05(19)
C2 Co1 C4 67.12(18)
C10 Co1 C6 112.89(18)
C11 Co1 C6 144.84(18)
C12 Co1 C6 163.86(17)
C9 Co1 C6 122.31(17)
C5 Co1 C6 40.18(17)
C2 Co1 C6 40.75(17)
C4 Co1 C6 67.69(19)
C10 Co1 C3 175.10(18)
C11 Co1 C3 138.24(17)
C12 Co1 C3 114.65(17)
C9 Co1 C3 132.06(17)
C5 Co1 C3 67.18(19)
C2 Co1 C3 40.34(17)
C4 Co1 C3 39.55(18)
C6 Co1 C3 68.18(18)
C1 N1 C37 129.1(4)
C1 N1 H1 115.5
C37 N1 H1 115.5
C43 N2 C44 117.5(5)
O1 C1 N1 122.9(4)
O1 C1 C2 123.4(4)
N1 C1 C2 113.7(4)
C3 C2 C6 108.7(4)
C3 C2 C1 123.0(4)
C6 C2 C1 128.2(4)
C3 C2 Co1 70.9(2)
C6 C2 Co1 70.0(2)
C1 C2 Co1 122.6(3)
C4 C3 C2 107.0(4)
C4 C3 C7 124.8(4)
C2 C3 C7 127.7(4)
C4 C3 Co1 69.3(3)
C2 C3 Co1 68.7(2)
C7 C3 Co1 132.7(3)
C3 C4 C5 108.8(4)
C3 C4 Co1 71.1(3)
C5 C4 Co1 69.2(3)
C3 C4 H4 125.6
C5 C4 H4 125.6
Co1 C4 H4 125.6
C4 C5 C6 109.4(4)
C4 C5 Co1 70.7(3)
C6 C5 Co1 70.9(2)
C4 C5 H5 125.3
C6 C5 H5 125.3
Co1 C5 H5 125.3
C5 C6 C2 106.0(4)
C5 C6 C8 123.4(4)
C2 C6 C8 130.6(4)
C5 C6 Co1 68.9(2)
C2 C6 Co1 69.2(2)
C8 C6 Co1 126.9(3)
C3 C7 H7A 109.5
C3 C7 H7B 109.5
H7A C7 H7B 109.5
C3 C7 H7C 109.5
H7A C7 H7C 109.5
H7B C7 H7C 109.5
C6 C8 H8A 109.5
C6 C8 H8B 109.5
H8A C8 H8B 109.5
C6 C8 H8C 109.5
H8A C8 H8C 109.5
H8B C8 H8C 109.5
C10 C9 C13 135.3(4)
C10 C9 C12 90.0(3)
C13 C9 C12 134.1(4)
C10 C9 Co1 67.8(2)
C13 C9 Co1 127.9(3)
C12 C9 Co1 68.2(2)
C11 C10 C9 90.1(3)
C11 C10 C31 135.5(4)
C9 C10 C31 134.0(4)
C11 C10 Co1 68.4(2)
C9 C10 Co1 69.1(2)
C31 C10 Co1 126.1(3)
C10 C11 C12 90.2(3)
C10 C11 C25 135.4(4)
C12 C11 C25 133.6(4)
C10 C11 Co1 68.3(2)
C12 C11 Co1 68.7(2)
C25 C11 Co1 128.1(3)
C11 C12 C9 89.7(3)
C11 C12 C19 135.2(4)
C9 C12 C19 134.3(4)
C11 C12 Co1 68.0(2)
C9 C12 Co1 68.6(2)
C19 C12 Co1 128.1(3)
C14 C13 C18 117.6(4)
C14 C13 C9 121.9(4)
C18 C13 C9 120.5(4)
C15 C14 C13 121.3(4)
C15 C14 H14 119.3
C13 C14 H14 119.3
C16 C15 C14 119.8(4)
C16 C15 H15 120.1
C14 C15 H15 120.1
C17 C16 C15 120.1(4)
C17 C16 H16 120.0
C15 C16 H16 120.0
C16 C17 C18 120.4(4)
C16 C17 H17 119.8
C18 C17 H17 119.8
C17 C18 C13 120.8(4)
C17 C18 H18 119.6
C13 C18 H18 119.6
C20 C19 C24 118.2(4)
C20 C19 C12 121.1(4)
C24 C19 C12 120.7(4)
C21 C20 C19 121.3(5)
C21 C20 H20 119.3
C19 C20 H20 119.3
C22 C21 C20 119.9(5)
C22 C21 H21 120.1
C20 C21 H21 120.1
C21 C22 C23 120.4(5)
C21 C22 H22 119.8
C23 C22 H22 119.8
C22 C23 C24 120.2(5)
C22 C23 H23 119.9
C24 C23 H23 119.9
C19 C24 C23 120.0(5)
C19 C24 H24 120.0
C23 C24 H24 120.0
C30 C25 C26 117.9(4)
C30 C25 C11 122.1(4)
C26 C25 C11 120.0(4)
C27 C26 C25 120.8(4)
C27 C26 H26 119.6
C25 C26 H26 119.6
C26 C27 C28 120.7(5)
C26 C27 H27 119.6
C28 C27 H27 119.6
C27 C28 C29 119.5(4)
C27 C28 H28 120.2
C29 C28 H28 120.2
C28 C29 C30 119.8(4)
C28 C29 H29 120.1
C30 C29 H29 120.1
C25 C30 C29 121.1(4)
C25 C30 H30 119.4
C29 C30 H30 119.4
C36 C31 C32 117.8(4)
C36 C31 C10 120.2(4)
C32 C31 C10 122.0(4)
C33 C32 C31 120.6(5)
C33 C32 H32 119.7
C31 C32 H32 119.7
C34 C33 C32 120.2(5)
C34 C33 H33 119.9
C32 C33 H33 119.9
C35 C34 C33 119.9(5)
C35 C34 H34 120.1
C33 C34 H34 120.1
C34 C35 C36 120.8(5)
C34 C35 H35 119.6
C36 C35 H35 119.6
C35 C36 C31 120.6(5)
C35 C36 H36 119.7
C31 C36 H36 119.7
C38 C37 N1 125.8(4)
C38 C37 C44 119.7(4)
N1 C37 C44 114.6(4)
C37 C38 C39 119.4(5)
C37 C38 H38 120.3
C39 C38 H38 120.3
C40 C39 C38 122.0(5)
C40 C39 H39 119.0
C38 C39 H39 119.0
C39 C40 C45 120.1(5)
C39 C40 H40 119.9
C45 C40 H40 119.9
C42 C41 C45 120.4(5)
C42 C41 H41 119.8
C45 C41 H41 119.8
C41 C42 C43 118.1(5)
C41 C42 H42 120.9
C43 C42 H42 120.9
N2 C43 C42 124.7(6)
N2 C43 H43 117.6
C42 C43 H43 117.6
N2 C44 C45 122.1(4)
N2 C44 C37 117.5(4)
C45 C44 C37 120.4(5)
C40 C45 C44 118.5(5)
C40 C45 C41 124.3(5)
C44 C45 C41 117.2(5)

loop_
_geom_bond_atom_site_label_1
_geom_bond_atom_site_label_2
_geom_bond_distance
Co1 C10 1.983(4)
Co1 C11 1.985(4)
Co1 C12 1.995(4)
Co1 C9 2.001(4)
Co1 C5 2.051(4)
Co1 C2 2.066(4)
Co1 C4 2.071(5)
Co1 C6 2.077(4)
Co1 C3 2.095(4)
O1 C1 1.213(5)
N1 C1 1.366(6)
N1 C37 1.399(6)
N1 H1 0.8600
N2 C43 1.315(6)
N2 C44 1.372(6)
C1 C2 1.495(6)
C2 C3 1.435(6)
C2 C6 1.443(6)
C3 C4 1.410(7)
C3 C7 1.497(7)
C4 C5 1.412(7)
C4 H4 0.9800
C5 C6 1.418(6)
C5 H5 0.9800
C6 C8 1.498(7)
C7 H7A 0.9600
C7 H7B 0.9600
C7 H7C 0.9600
C8 H8A 0.9600
C8 H8B 0.9600
C8 H8C 0.9600
C9 C10 1.464(6)
C9 C13 1.469(6)
C9 C12 1.471(6)
C10 C11 1.463(6)
C10 C31 1.475(6)
C11 C12 1.466(6)
C11 C25 1.473(6)
C12 C19 1.471(6)
C13 C14 1.390(6)
C13 C18 1.396(6)
C14 C15 1.384(6)
C14 H14 0.9300
C15 C16 1.372(7)
C15 H15 0.9300
C16 C17 1.370(7)
C16 H16 0.9300
C17 C18 1.380(6)
C17 H17 0.9300
C18 H18 0.9300
C19 C20 1.393(6)
C19 C24 1.396(6)
C20 C21 1.381(6)
C20 H20 0.9300
C21 C22 1.370(8)
C21 H21 0.9300
C22 C23 1.376(8)
C22 H22 0.9300
C23 C24 1.398(7)
C23 H23 0.9300
C24 H24 0.9300
C25 C30 1.385(6)
C25 C26 1.397(6)
C26 C27 1.373(6)
C26 H26 0.9300
C27 C28 1.376(7)
C27 H27 0.9300
C28 C29 1.381(7)
C28 H28 0.9300
C29 C30 1.390(6)
C29 H29 0.9300
C30 H30 0.9300
C31 C36 1.388(6)
C31 C32 1.398(6)
C32 C33 1.383(7)
C32 H32 0.9300
C33 C34 1.375(8)
C33 H33 0.9300
C34 C35 1.357(8)
C34 H34 0.9300
C35 C36 1.385(7)
C35 H35 0.9300
C36 H36 0.9300
C37 C38 1.371(7)
C37 C44 1.420(7)
C38 C39 1.403(7)
C38 H38 0.9300
C39 C40 1.363(8)
C39 H39 0.9300
C40 C45 1.405(8)
C40 H40 0.9300
C41 C42 1.355(9)
C41 C45 1.413(7)
C41 H41 0.9300
C42 C43 1.396(8)
C42 H42 0.9300
C43 H43 0.9300
C44 C45 1.409(6)

loop_
_geom_torsion_atom_site_label_1
_geom_torsion_atom_site_label_2
_geom_torsion_atom_site_label_3
_geom_torsion_atom_site_label_4
_geom_torsion
C37 N1 C1 O1 7.9(8)
C37 N1 C1 C2 -172.7(4)
O1 C1 C2 C3 25.9(7)
N1 C1 C2 C3 -153.5(4)
O1 C1 C2 C6 -150.6(5)
N1 C1 C2 C6 30.0(6)
O1 C1 C2 Co1 -61.3(6)
N1 C1 C2 Co1 119.2(4)
C10 Co1 C2 C3 -173.4(3)
C11 Co1 C2 C3 -79.6(16)
C12 Co1 C2 C3 -80.5(3)
C9 Co1 C2 C3 -128.0(3)
C5 Co1 C2 C3 80.8(3)
C4 Co1 C2 C3 37.3(3)
C6 Co1 C2 C3 119.1(4)
C10 Co1 C2 C6 67.5(3)
C11 Co1 C2 C6 161.3(15)
C12 Co1 C2 C6 160.4(3)
C9 Co1 C2 C6 112.8(3)
C5 Co1 C2 C6 -38.3(3)
C4 Co1 C2 C6 -81.9(3)
C3 Co1 C2 C6 -119.1(4)
C10 Co1 C2 C1 -55.8(4)
C11 Co1 C2 C1 38.0(18)
C12 Co1 C2 C1 37.1(4)
C9 Co1 C2 C1 -10.5(4)
C5 Co1 C2 C1 -161.6(4)
C4 Co1 C2 C1 154.8(4)
C6 Co1 C2 C1 -123.3(5)
C3 Co1 C2 C1 117.6(5)
C6 C2 C3 C4 1.1(5)
C1 C2 C3 C4 -176.0(4)
Co1 C2 C3 C4 -59.0(3)
C6 C2 C3 C7 -171.6(4)
C1 C2 C3 C7 11.2(7)
Co1 C2 C3 C7 128.3(5)
C6 C2 C3 Co1 60.1(3)
C1 C2 C3 Co1 -117.0(4)
C10 Co1 C3 C4 -175.4(19)
C11 Co1 C3 C4 -70.0(4)
C12 Co1 C3 C4 -116.4(3)
C9 Co1 C3 C4 -164.6(3)
C5 Co1 C3 C4 37.4(3)
C2 Co1 C3 C4 118.8(4)
C6 Co1 C3 C4 80.9(3)
C10 Co1 C3 C2 66(2)
C11 Co1 C3 C2 171.2(3)
C12 Co1 C3 C2 124.8(3)
C9 Co1 C3 C2 76.6(3)
C5 Co1 C3 C2 -81.5(3)
C4 Co1 C3 C2 -118.8(4)
C6 Co1 C3 C2 -37.9(3)
C10 Co1 C3 C7 -57(2)
C11 Co1 C3 C7 48.9(6)
C12 Co1 C3 C7 2.5(5)
C9 Co1 C3 C7 -45.8(6)
C5 Co1 C3 C7 156.2(5)
C2 Co1 C3 C7 -122.3(6)
C4 Co1 C3 C7 118.8(6)
C6 Co1 C3 C7 -160.2(5)
C2 C3 C4 C5 -0.6(5)
C7 C3 C4 C5 172.5(4)
Co1 C3 C4 C5 -59.2(3)
C2 C3 C4 Co1 58.6(3)
C7 C3 C4 Co1 -128.4(5)
C10 Co1 C4 C3 179.3(3)
C11 Co1 C4 C3 136.1(3)
C12 Co1 C4 C3 86.8(3)
C9 Co1 C4 C3 57.6(8)
C5 Co1 C4 C3 -119.6(4)
C2 Co1 C4 C3 -38.0(3)
C6 Co1 C4 C3 -82.3(3)
C10 Co1 C4 C5 -61.1(4)
C11 Co1 C4 C5 -104.3(3)
C12 Co1 C4 C5 -153.6(3)
C9 Co1 C4 C5 177.2(7)
C2 Co1 C4 C5 81.6(3)
C6 Co1 C4 C5 37.3(3)
C3 Co1 C4 C5 119.6(4)
C3 C4 C5 C6 -0.2(5)
Co1 C4 C5 C6 -60.6(3)
C3 C4 C5 Co1 60.4(3)
C10 Co1 C5 C4 146.1(3)
C11 Co1 C5 C4 96.9(3)
C12 Co1 C5 C4 62.7(5)
C9 Co1 C5 C4 -178.5(4)
C2 Co1 C5 C4 -80.8(3)
C6 Co1 C5 C4 -119.6(4)
C3 Co1 C5 C4 -36.9(3)
C10 Co1 C5 C6 -94.3(3)
C11 Co1 C5 C6 -143.4(3)
C12 Co1 C5 C6 -177.6(4)
C9 Co1 C5 C6 -58.9(5)
C2 Co1 C5 C6 38.8(3)
C4 Co1 C5 C6 119.6(4)
C3 Co1 C5 C6 82.7(3)
C4 C5 C6 C2 0.9(5)
Co1 C5 C6 C2 -59.6(3)
C4 C5 C6 C8 -178.4(4)
Co1 C5 C6 C8 121.1(5)
C4 C5 C6 Co1 60.5(3)
C3 C2 C6 C5 -1.2(5)
C1 C2 C6 C5 175.7(4)
Co1 C2 C6 C5 59.4(3)
C3 C2 C6 C8 178.0(5)
C1 C2 C6 C8 -5.0(8)
Co1 C2 C6 C8 -121.3(5)
C3 C2 C6 Co1 -60.6(3)
C1 C2 C6 Co1 116.3(5)
C10 Co1 C6 C5 105.2(3)
C11 Co1 C6 C5 65.8(4)
C12 Co1 C6 C5 176.5(6)
C9 Co1 C6 C5 153.1(3)
C2 Co1 C6 C5 -117.5(4)
C4 Co1 C6 C5 -37.2(3)
C3 Co1 C6 C5 -80.0(3)
C10 Co1 C6 C2 -137.3(2)
C11 Co1 C6 C2 -176.7(3)
C12 Co1 C6 C2 -65.9(7)
C9 Co1 C6 C2 -89.4(3)
C5 Co1 C6 C2 117.5(4)
C4 Co1 C6 C2 80.3(3)
C3 Co1 C6 C2 37.5(3)
C10 Co1 C6 C8 -11.5(5)
C11 Co1 C6 C8 -50.9(6)
C12 Co1 C6 C8 59.9(8)
C9 Co1 C6 C8 36.4(5)
C5 Co1 C6 C8 -116.7(5)
C2 Co1 C6 C8 125.8(5)
C4 Co1 C6 C8 -153.9(5)
C3 Co1 C6 C8 163.3(5)
C11 Co1 C9 C10 49.7(2)
C12 Co1 C9 C10 99.4(3)
C5 Co1 C9 C10 -49.1(5)
C2 Co1 C9 C10 -135.3(2)
C4 Co1 C9 C10 134.9(7)
C6 Co1 C9 C10 -89.9(3)
C3 Co1 C9 C10 -178.7(2)
C10 Co1 C9 C13 131.0(5)
C11 Co1 C9 C13 -179.3(4)
C12 Co1 C9 C13 -129.6(5)
C5 Co1 C9 C13 81.9(5)
C2 Co1 C9 C13 -4.3(4)
C4 Co1 C9 C13 -94.1(8)
C6 Co1 C9 C13 41.1(4)
C3 Co1 C9 C13 -47.7(5)
C10 Co1 C9 C12 -99.4(3)
C11 Co1 C9 C12 -49.7(2)
C5 Co1 C9 C12 -148.5(4)
C2 Co1 C9 C12 125.3(2)
C4 Co1 C9 C12 35.5(8)
C6 Co1 C9 C12 170.7(2)
C3 Co1 C9 C12 81.9(3)
C13 C9 C10 C11 171.1(5)
C12 C9 C10 C11 -0.5(3)
Co1 C9 C10 C11 -66.8(2)
C13 C9 C10 C31 -1.7(8)
C12 C9 C10 C31 -173.2(5)
Co1 C9 C10 C31 120.5(5)
C13 C9 C10 Co1 -122.1(5)
C12 C9 C10 Co1 66.3(2)
C12 Co1 C10 C11 49.4(2)
C9 Co1 C10 C11 98.8(3)
C5 Co1 C10 C11 -103.5(3)
C2 Co1 C10 C11 171.3(2)
C4 Co1 C10 C11 -64.3(4)
C6 Co1 C10 C11 -147.8(2)
C3 Co1 C10 C11 111(2)
C11 Co1 C10 C9 -98.8(3)
C12 Co1 C10 C9 -49.3(2)
C5 Co1 C10 C9 157.7(2)
C2 Co1 C10 C9 72.6(3)
C4 Co1 C10 C9 -163.1(3)
C6 Co1 C10 C9 113.4(2)
C3 Co1 C10 C9 12(2)
C11 Co1 C10 C31 131.3(5)
C12 Co1 C10 C31 -179.2(4)
C9 Co1 C10 C31 -129.9(5)
C5 Co1 C10 C31 27.8(4)
C2 Co1 C10 C31 -57.3(5)
C4 Co1 C10 C31 67.0(5)
C6 Co1 C10 C31 -16.4(4)
C3 Co1 C10 C31 -118.1(19)
C9 C10 C11 C12 0.5(3)
C31 C10 C11 C12 173.0(5)
Co1 C10 C11 C12 -66.9(2)
C9 C10 C11 C25 -169.9(5)
C31 C10 C11 C25 2.7(8)
Co1 C10 C11 C25 122.8(5)
C9 C10 C11 Co1 67.4(2)
C31 C10 C11 Co1 -120.1(5)
C12 Co1 C11 C10 -99.2(3)
C9 Co1 C11 C10 -49.6(2)
C5 Co1 C11 C10 100.4(3)
C2 Co1 C11 C10 -100.2(16)
C4 Co1 C11 C10 145.4(2)
C6 Co1 C11 C10 58.5(4)
C3 Co1 C11 C10 -173.1(3)
C10 Co1 C11 C12 99.2(3)
C9 Co1 C11 C12 49.6(2)
C5 Co1 C11 C12 -160.4(2)
C2 Co1 C11 C12 -1.0(17)
C4 Co1 C11 C12 -115.4(3)
C6 Co1 C11 C12 157.7(3)
C3 Co1 C11 C12 -73.9(3)
C10 Co1 C11 C25 -131.4(5)
C12 Co1 C11 C25 129.4(5)
C9 Co1 C11 C25 179.1(4)
C5 Co1 C11 C25 -31.0(4)
C2 Co1 C11 C25 128.5(15)
C4 Co1 C11 C25 14.0(4)
C6 Co1 C11 C25 -72.9(5)
C3 Co1 C11 C25 55.5(5)
C10 C11 C12 C9 -0.5(3)
C25 C11 C12 C9 170.1(5)
Co1 C11 C12 C9 -67.0(2)
C10 C11 C12 C19 -171.0(5)
C25 C11 C12 C19 -0.4(8)
Co1 C11 C12 C19 122.5(5)
C10 C11 C12 Co1 66.5(2)
C25 C11 C12 Co1 -122.9(5)
C10 C9 C12 C11 0.5(3)
C13 C9 C12 C11 -171.2(5)
Co1 C9 C12 C11 66.5(2)
C10 C9 C12 C19 171.1(5)
C13 C9 C12 C19 -0.6(8)
Co1 C9 C12 C19 -122.9(5)
C10 C9 C12 Co1 -66.0(2)
C13 C9 C12 Co1 122.3(5)
C10 Co1 C12 C11 -49.5(2)
C9 Co1 C12 C11 -98.7(3)
C5 Co1 C12 C11 46.3(5)
C2 Co1 C12 C11 179.9(2)
C4 Co1 C12 C11 90.9(3)
C6 Co1 C12 C11 -128.2(6)
C3 Co1 C12 C11 135.2(2)
C10 Co1 C12 C9 49.3(2)
C11 Co1 C12 C9 98.7(3)
C5 Co1 C12 C9 145.1(4)
C2 Co1 C12 C9 -81.4(3)
C4 Co1 C12 C9 -170.4(2)
C6 Co1 C12 C9 -29.4(7)
C3 Co1 C12 C9 -126.0(2)
C10 Co1 C12 C19 179.5(4)
C11 Co1 C12 C19 -131.0(5)
C9 Co1 C12 C19 130.3(5)
C5 Co1 C12 C19 -84.7(6)
C2 Co1 C12 C19 48.9(5)
C4 Co1 C12 C19 -40.1(5)
C6 Co1 C12 C19 100.8(7)
C3 Co1 C12 C19 4.3(4)
C10 C9 C13 C14 32.7(7)
C12 C9 C13 C14 -159.1(5)
Co1 C9 C13 C14 -63.5(6)
C10 C9 C13 C18 -145.1(5)
C12 C9 C13 C18 23.1(7)
Co1 C9 C13 C18 118.8(4)
C18 C13 C14 C15 0.5(7)
C9 C13 C14 C15 -177.3(4)
C13 C14 C15 C16 -0.9(8)
C14 C15 C16 C17 0.3(8)
C15 C16 C17 C18 0.6(8)
C16 C17 C18 C13 -1.0(7)
C14 C13 C18 C17 0.4(7)
C9 C13 C18 C17 178.3(4)
C11 C12 C19 C20 -149.0(5)
C9 C12 C19 C20 44.3(7)
Co1 C12 C19 C20 -52.5(5)
C11 C12 C19 C24 32.4(7)
C9 C12 C19 C24 -134.2(5)
Co1 C12 C19 C24 129.0(4)
C24 C19 C20 C21 -2.2(7)
C12 C19 C20 C21 179.2(4)
C19 C20 C21 C22 1.5(7)
C20 C21 C22 C23 0.9(8)
C21 C22 C23 C24 -2.4(8)
C20 C19 C24 C23 0.6(6)
C12 C19 C24 C23 179.2(4)
C22 C23 C24 C19 1.6(7)
C10 C11 C25 C30 20.7(7)
C12 C11 C25 C30 -145.9(5)
Co1 C11 C25 C30 117.8(4)
C10 C11 C25 C26 -162.5(5)
C12 C11 C25 C26 30.9(7)
Co1 C11 C25 C26 -65.4(5)
C30 C25 C26 C27 2.3(7)
C11 C25 C26 C27 -174.6(4)
C25 C26 C27 C28 -0.7(7)
C26 C27 C28 C29 -0.9(8)
C27 C28 C29 C30 0.9(7)
C26 C25 C30 C29 -2.3(6)
C11 C25 C30 C29 174.6(4)
C28 C29 C30 C25 0.7(7)
C11 C10 C31 C36 -139.0(5)
C9 C10 C31 C36 30.7(7)
Co1 C10 C31 C36 125.7(4)
C11 C10 C31 C32 41.6(7)
C9 C10 C31 C32 -148.8(5)
Co1 C10 C31 C32 -53.7(6)
C36 C31 C32 C33 -2.0(7)
C10 C31 C32 C33 177.4(4)
C31 C32 C33 C34 0.3(8)
C32 C33 C34 C35 0.6(9)
C33 C34 C35 C36 0.3(9)
C34 C35 C36 C31 -2.1(9)
C32 C31 C36 C35 2.9(7)
C10 C31 C36 C35 -176.6(5)
C1 N1 C37 C38 1.7(8)
C1 N1 C37 C44 179.9(4)
N1 C37 C38 C39 178.1(5)
C44 C37 C38 C39 0.0(8)
C37 C38 C39 C40 1.2(9)
C38 C39 C40 C45 -0.7(9)
C45 C41 C42 C43 0.2(8)
C44 N2 C43 C42 -0.3(8)
C41 C42 C43 N2 0.2(9)
C43 N2 C44 C45 0.0(7)
C43 N2 C44 C37 179.6(4)
C38 C37 C44 N2 178.8(4)
N1 C37 C44 N2 0.4(6)
C38 C37 C44 C45 -1.6(7)
N1 C37 C44 C45 -179.9(4)
C39 C40 C45 C44 -1.0(7)
C39 C40 C45 C41 -179.6(5)
N2 C44 C45 C40 -178.3(4)
C37 C44 C45 C40 2.1(7)
N2 C44 C45 C41 0.4(7)
C37 C44 C45 C41 -179.2(4)
C42 C41 C45 C40 178.1(5)
C42 C41 C45 C44 -0.5(7)
